data_7002293
loop_
_publ_author_name
'Hirotsu, Masakazu'
'Kuwamura, Naoto'
'Kinoshita, Isamu'
'Kojima, Masaaki'
'Yoshikawa, Yuzo'
'Ueno, Keiji'

_publ_section_title
;
 Steric, geometrical and solvent effects on redox potentials in
 salen-type copper(II) complexes
;
_journal_coden_ASTM DTARAF
_journal_issue 37
_journal_name_full 'Dalton Transactions'
_journal_page_first 7678
_journal_page_last 7683
_journal_paper_doi 10.1039/b906013h
_journal_year 2009
_chemical_formula_moiety 'C41 H32 Cl2 Cu N2 O2 '
_chemical_formula_sum 'C41 H32 Cl2 Cu N2 O2'
_chemical_formula_weight 719.16
_space_group_IT_number 2
_symmetry_cell_setting triclinic
_symmetry_Int_Tables_number 2
_symmetry_space_group_name_Hall '-P 1'
_symmetry_space_group_name_H-M 'P -1'
_audit_creation_date 2009-05-21
_audit_creation_method 'by CrystalStructure 3.8'
_cell_angle_alpha 103.360(7)
_cell_angle_beta 103.987(8)
_cell_angle_gamma 81.908(9)
_cell_formula_units_Z 2
_cell_length_a 12.5803(13)
_cell_length_b 12.8121(13)
_cell_length_c 11.3593(11)
_cell_measurement_reflns_used 25
_cell_measurement_temperature 295.1
_cell_measurement_theta_max 15.0
_cell_measurement_theta_min 14.8
_cell_volume 1721.5(3)
_computing_cell_refinement 'MSC/AFC Diffractometer Control'
_computing_data_collection 'MSC/AFC Diffractometer Control'
_computing_data_reduction CrystalStructure
_computing_publication_material 'CrystalStructure 3.8'
_computing_structure_refinement CRYSTALS
_computing_structure_solution SIR97
_diffrn_measured_fraction_theta_full 0.999
_diffrn_measured_fraction_theta_max 0.999
_diffrn_measurement_device_type 'Rigaku AFC7S'
_diffrn_measurement_method \w-2\q
_diffrn_radiation_type 'Mo K\a'
_diffrn_radiation_wavelength 0.71069
_diffrn_reflns_av_R_equivalents 0.009
_diffrn_reflns_limit_h_max 16
_diffrn_reflns_limit_h_min 0
_diffrn_reflns_limit_k_max 16
_diffrn_reflns_limit_k_min -16
_diffrn_reflns_limit_l_max 14
_diffrn_reflns_limit_l_min -14
_diffrn_reflns_number 8278
_diffrn_reflns_theta_full 27.49
_diffrn_reflns_theta_max 27.49
_diffrn_standards_decay_% 0.00
_diffrn_standards_interval_count 0
_diffrn_standards_number 3
_exptl_absorpt_coefficient_mu 0.828
_exptl_absorpt_correction_T_max 0.813
_exptl_absorpt_correction_T_min 0.786
_exptl_absorpt_correction_type psi-scan
_exptl_absorpt_process_details '(North, Phillips & Mathews, 1968)'
_exptl_crystal_colour green
_exptl_crystal_density_diffrn 1.387
_exptl_crystal_density_method 'not measured'
_exptl_crystal_description plate
_exptl_crystal_F_000 742.00
_exptl_crystal_size_max 0.60
_exptl_crystal_size_mid 0.45
_exptl_crystal_size_min 0.25
_refine_diff_density_max 0.80
_refine_diff_density_min -0.60
_refine_ls_extinction_method none
_refine_ls_goodness_of_fit_ref 1.004
_refine_ls_hydrogen_treatment refall
_refine_ls_number_parameters 481
_refine_ls_number_reflns 7917
_refine_ls_R_factor_gt 0.0442
_refine_ls_shift/su_max 0.0006
_refine_ls_structure_factor_coef Fsqd
_refine_ls_weighting_details 'w = 1/[0.0030Fo^2^ + 1.0000\s(Fo^2^)]/(4Fo^2^)'
_refine_ls_weighting_scheme calc
_refine_ls_wR_factor_ref 0.1535
_reflns_number_gt 6294
_reflns_number_total 7917
_reflns_threshold_expression F^2^>2.0\s(F^2^)
_cod_data_source_file B906013H.txt
_cod_data_source_block meso-1
_cod_original_formula_sum 'C41 H32 Cl2 Cu N2 O2 '
_cod_database_code 7002293

loop_
_symmetry_equiv_pos_site_id
_symmetry_equiv_pos_as_xyz
1 +X,+Y,+Z
2 -X,-Y,-Z

loop_
_atom_site_label
_atom_site_type_symbol
_atom_site_fract_x
_atom_site_fract_y
_atom_site_fract_z
_atom_site_U_iso_or_equiv
_atom_site_adp_type
_atom_site_occupancy
_atom_site_symmetry_multiplicity
_atom_site_calc_flag
_atom_site_refinement_flags
_atom_site_disorder_assembly
_atom_site_disorder_group
Cu(1) Cu 0.82077(2) 0.20260(2) 0.56526(2) 0.03448(8) Uani 1.00 1 d . . .
Cl(1) Cl 0.6619(3) 0.2112(6) -0.1529(3) 0.273(2) Uani 0.70 1 d P . .
Cl(2) Cl 0.8489(8) 0.1404(7) 0.0191(5) 0.332(3) Uani 0.70 1 d P . .
Cl(3) Cl 0.7108(15) 0.1084(8) -0.0814(16) 0.263(6) Uani 0.30 1 d P . .
Cl(4) Cl 0.8950(13) 0.2097(14) -0.0061(19) 0.365(10) Uani 0.30 1 d P . .
O(1) O 0.8498(2) 0.30175(14) 0.71647(16) 0.0567(5) Uani 1.00 1 d . . .
O(2) O 0.87741(16) 0.09033(13) 0.65257(15) 0.0441(4) Uani 1.00 1 d . . .
N(1) N 0.76208(15) 0.31628(14) 0.47018(16) 0.0321(4) Uani 1.00 1 d . . .
N(2) N 0.77237(15) 0.10148(14) 0.41216(16) 0.0326(4) Uani 1.00 1 d . . .
C(1) C 0.8491(2) 0.40603(19) 0.7324(2) 0.0403(5) Uani 1.00 1 d . . .
C(2) C 0.8742(2) 0.4645(2) 0.8561(2) 0.0473(6) Uani 1.00 1 d . . .
C(3) C 0.8811(2) 0.5735(2) 0.8837(2) 0.0509(6) Uani 1.00 1 d . . .
C(4) C 0.8645(2) 0.6300(2) 0.7890(2) 0.0505(7) Uani 1.00 1 d . . .
C(5) C 0.8396(2) 0.57643(19) 0.6684(2) 0.0432(6) Uani 1.00 1 d . . .
C(6) C 0.82794(18) 0.46435(18) 0.6349(2) 0.0350(5) Uani 1.00 1 d . . .
C(7) C 0.78836(17) 0.41559(17) 0.5051(2) 0.0327(5) Uani 1.00 1 d . . .
C(8) C 0.78072(19) 0.48261(17) 0.4098(2) 0.0353(5) Uani 1.00 1 d . . .
C(9) C 0.8612(2) 0.4613(2) 0.3402(2) 0.0424(6) Uani 1.00 1 d . . .
C(10) C 0.8564(2) 0.5172(2) 0.2477(2) 0.0531(7) Uani 1.00 1 d . . .
C(11) C 0.7708(2) 0.5949(2) 0.2242(2) 0.0574(8) Uani 1.00 1 d . . .
C(12) C 0.6924(2) 0.6181(2) 0.2949(2) 0.0550(7) Uani 1.00 1 d . . .
C(13) C 0.6967(2) 0.56365(19) 0.3883(2) 0.0449(6) Uani 1.00 1 d . . .
C(14) C 0.71426(18) 0.27053(17) 0.33794(19) 0.0319(4) Uani 1.00 1 d . . .
C(15) C 0.61592(19) 0.33575(18) 0.2762(2) 0.0370(5) Uani 1.00 1 d . . .
C(16) C 0.6058(2) 0.3421(2) 0.1539(2) 0.0472(6) Uani 1.00 1 d . . .
C(17) C 0.5138(3) 0.3981(2) 0.0931(3) 0.0660(9) Uani 1.00 1 d . . .
C(18) C 0.4332(2) 0.4472(2) 0.1518(4) 0.0726(10) Uani 1.00 1 d . . .
C(19) C 0.4418(2) 0.4409(2) 0.2748(3) 0.0689(10) Uani 1.00 1 d . . .
C(20) C 0.5322(2) 0.3856(2) 0.3354(2) 0.0489(7) Uani 1.00 1 d . . .
C(21) C 0.89621(18) -0.01154(18) 0.6051(2) 0.0355(5) Uani 1.00 1 d . . .
C(22) C 0.9452(2) -0.0806(2) 0.6881(2) 0.0437(6) Uani 1.00 1 d . . .
C(23) C 0.9733(2) -0.1875(2) 0.6475(2) 0.0493(7) Uani 1.00 1 d . . .
C(24) C 0.9537(2) -0.2334(2) 0.5210(2) 0.0499(7) Uani 1.00 1 d . . .
C(25) C 0.9024(2) -0.16993(19) 0.4388(2) 0.0421(6) Uani 1.00 1 d . . .
C(26) C 0.87064(18) -0.05853(17) 0.4761(2) 0.0344(5) Uani 1.00 1 d . . .
C(27) C 0.80272(17) -0.00111(17) 0.38434(19) 0.0320(4) Uani 1.00 1 d . . .
C(28) C 0.76314(19) -0.06474(17) 0.2563(2) 0.0360(5) Uani 1.00 1 d . . .
C(29) C 0.8338(2) -0.0918(2) 0.1748(2) 0.0544(7) Uani 1.00 1 d . . .
C(30) C 0.7991(3) -0.1530(2) 0.0571(2) 0.0666(9) Uani 1.00 1 d . . .
C(31) C 0.6964(3) -0.1881(2) 0.0203(2) 0.0628(8) Uani 1.00 1 d . . .
C(32) C 0.6262(2) -0.1620(2) 0.1000(3) 0.0622(8) Uani 1.00 1 d . . .
C(33) C 0.6583(2) -0.1003(2) 0.2192(2) 0.0470(6) Uani 1.00 1 d . . .
C(34) C 0.68432(18) 0.15445(17) 0.32861(19) 0.0332(5) Uani 1.00 1 d . . .
C(35) C 0.57524(19) 0.14910(18) 0.3615(2) 0.0399(5) Uani 1.00 1 d . . .
C(36) C 0.4820(2) 0.1304(2) 0.2667(3) 0.0592(8) Uani 1.00 1 d . . .
C(37) C 0.3806(2) 0.1277(3) 0.2950(4) 0.0822(12) Uani 1.00 1 d . . .
C(38) C 0.3710(3) 0.1422(3) 0.4136(4) 0.0873(14) Uani 1.00 1 d . . .
C(39) C 0.4617(3) 0.1583(3) 0.5065(4) 0.0837(13) Uani 1.00 1 d . . .
C(40) C 0.5634(2) 0.1618(2) 0.4817(3) 0.0604(9) Uani 1.00 1 d . . .
C(41) C 0.7979(7) 0.1831(10) -0.0966(7) 0.182(4) Uani 1.00 1 d . . .
H(1) H 0.8866 0.4271 0.9220 0.054 Uiso 1.00 1 c R . .
H(2) H 0.8972 0.6106 0.9678 0.057 Uiso 1.00 1 c R . .
H(3) H 0.8705 0.7054 0.8081 0.058 Uiso 1.00 1 c R . .
H(4) H 0.8298 0.6158 0.6046 0.052 Uiso 1.00 1 c R . .
H(5) H 0.9202 0.4079 0.3562 0.052 Uiso 1.00 1 c R . .
H(6) H 0.9119 0.5021 0.2008 0.067 Uiso 1.00 1 c R . .
H(7) H 0.7659 0.6321 0.1596 0.072 Uiso 1.00 1 c R . .
H(8) H 0.6343 0.6726 0.2794 0.066 Uiso 1.00 1 c R . .
H(9) H 0.6427 0.5814 0.4372 0.054 Uiso 1.00 1 c R . .
H(10) H 0.7702 0.2644 0.2930 0.038 Uiso 1.00 1 c R . .
H(11) H 0.6618 0.3082 0.1113 0.056 Uiso 1.00 1 c R . .
H(12) H 0.5077 0.4018 0.0091 0.076 Uiso 1.00 1 c R . .
H(13) H 0.3712 0.4857 0.1097 0.085 Uiso 1.00 1 c R . .
H(14) H 0.3852 0.4748 0.3166 0.084 Uiso 1.00 1 c R . .
H(15) H 0.5374 0.3815 0.4190 0.061 Uiso 1.00 1 c R . .
H(16) H 0.9590 -0.0517 0.7747 0.053 Uiso 1.00 1 c R . .
H(17) H 1.0065 -0.2312 0.7060 0.059 Uiso 1.00 1 c R . .
H(18) H 0.9756 -0.3072 0.4928 0.058 Uiso 1.00 1 c R . .
H(19) H 0.8873 -0.2016 0.3529 0.049 Uiso 1.00 1 c R . .
H(20) H 0.9057 -0.0684 0.1997 0.065 Uiso 1.00 1 c R . .
H(21) H 0.8474 -0.1708 0.0015 0.080 Uiso 1.00 1 c R . .
H(22) H 0.6737 -0.2305 -0.0604 0.070 Uiso 1.00 1 c R . .
H(23) H 0.5546 -0.1862 0.0739 0.068 Uiso 1.00 1 c R . .
H(24) H 0.6093 -0.0829 0.2742 0.054 Uiso 1.00 1 c R . .
H(25) H 0.6818 0.1155 0.2461 0.039 Uiso 1.00 1 c R . .
H(26) H 0.4875 0.1196 0.1827 0.070 Uiso 1.00 1 c R . .
H(27) H 0.3174 0.1155 0.2297 0.100 Uiso 1.00 1 c R . .
H(28) H 0.3014 0.1412 0.4319 0.112 Uiso 1.00 1 c R . .
H(29) H 0.4553 0.1671 0.5899 0.109 Uiso 1.00 1 c R . .
H(30) H 0.6257 0.1733 0.5482 0.075 Uiso 1.00 1 c R . .

loop_
_atom_site_aniso_label
_atom_site_aniso_U_11
_atom_site_aniso_U_22
_atom_site_aniso_U_33
_atom_site_aniso_U_12
_atom_site_aniso_U_13
_atom_site_aniso_U_23
Cu(1) 0.04490(18) 0.02672(16) 0.02860(15) -0.00231(11) 0.00227(11) 0.00577(10)
Cl(1) 0.190(3) 0.490(10) 0.121(2) -0.042(5) 0.056(2) -0.005(3)
Cl(2) 0.417(9) 0.442(10) 0.148(3) 0.195(8) 0.114(4) 0.163(5)
Cl(3) 0.340(17) 0.130(6) 0.283(14) -0.025(9) 0.065(14) -0.029(7)
Cl(4) 0.275(14) 0.37(2) 0.43(2) -0.164(15) -0.190(16) 0.241(19)
O(1) 0.0958(15) 0.0328(8) 0.0339(8) -0.0067(9) 0.0004(9) 0.0056(6)
O(2) 0.0643(11) 0.0315(8) 0.0318(7) -0.0014(7) 0.0028(7) 0.0069(6)
N(1) 0.0366(9) 0.0279(8) 0.0302(8) -0.0027(6) 0.0053(6) 0.0051(6)
N(2) 0.0359(9) 0.0285(8) 0.0312(8) -0.0007(6) 0.0039(7) 0.0066(6)
C(1) 0.0473(12) 0.0337(11) 0.0371(11) -0.0022(9) 0.0079(9) 0.0037(8)
C(2) 0.0572(14) 0.0423(13) 0.0358(11) -0.0019(11) 0.0065(10) 0.0004(9)
C(3) 0.0591(15) 0.0432(13) 0.0410(12) -0.0034(11) 0.0096(11) -0.0081(10)
C(4) 0.0602(15) 0.0345(12) 0.0515(14) -0.0063(10) 0.0134(12) -0.0046(10)
C(5) 0.0512(13) 0.0346(11) 0.0433(12) -0.0083(9) 0.0110(10) 0.0034(9)
C(6) 0.0353(10) 0.0303(10) 0.0373(10) -0.0013(8) 0.0087(8) 0.0031(8)
C(7) 0.0306(9) 0.0294(9) 0.0379(10) 0.0019(7) 0.0090(8) 0.0076(8)
C(8) 0.0399(11) 0.0265(9) 0.0389(10) -0.0044(8) 0.0068(8) 0.0062(8)
C(9) 0.0430(12) 0.0366(11) 0.0505(13) -0.0010(9) 0.0130(10) 0.0130(10)
C(10) 0.0581(16) 0.0531(15) 0.0565(15) -0.0061(12) 0.0215(12) 0.0177(12)
C(11) 0.078(2) 0.0469(14) 0.0542(15) -0.0072(13) 0.0130(14) 0.0240(12)
C(12) 0.0606(16) 0.0377(13) 0.0668(17) 0.0044(11) 0.0070(13) 0.0228(12)
C(13) 0.0467(13) 0.0340(11) 0.0538(14) 0.0026(9) 0.0123(10) 0.0109(10)
C(14) 0.0364(10) 0.0312(9) 0.0287(9) -0.0013(8) 0.0080(8) 0.0075(7)
C(15) 0.0397(11) 0.0303(10) 0.0391(11) -0.0061(8) 0.0008(9) 0.0101(8)
C(16) 0.0593(15) 0.0415(12) 0.0378(12) -0.0056(11) -0.0007(10) 0.0135(9)
C(17) 0.079(2) 0.0544(16) 0.0554(16) -0.0146(15) -0.0221(15) 0.0270(13)
C(18) 0.0489(16) 0.0589(18) 0.105(2) -0.0036(13) -0.0144(17) 0.0404(19)
C(19) 0.0395(14) 0.0554(17) 0.116(2) 0.0036(12) 0.0148(16) 0.0338(18)
C(20) 0.0397(12) 0.0444(13) 0.0670(17) 0.0008(10) 0.0150(11) 0.0196(12)
C(21) 0.0351(10) 0.0316(10) 0.0410(11) -0.0037(8) 0.0056(8) 0.0122(8)
C(22) 0.0485(13) 0.0404(12) 0.0418(12) -0.0063(10) 0.0006(10) 0.0162(10)
C(23) 0.0497(14) 0.0414(12) 0.0562(15) -0.0022(10) 0.0007(11) 0.0213(11)
C(24) 0.0496(14) 0.0321(11) 0.0638(16) 0.0019(10) 0.0046(12) 0.0127(11)
C(25) 0.0430(12) 0.0312(11) 0.0477(13) 0.0005(9) 0.0057(10) 0.0062(9)
C(26) 0.0360(10) 0.0282(10) 0.0398(11) -0.0041(8) 0.0076(8) 0.0084(8)
C(27) 0.0322(9) 0.0306(9) 0.0330(10) -0.0047(7) 0.0075(8) 0.0047(7)
C(28) 0.0453(12) 0.0260(9) 0.0340(10) -0.0045(8) 0.0034(8) 0.0052(8)
C(29) 0.0616(16) 0.0531(15) 0.0464(13) -0.0145(12) 0.0194(12) -0.0072(11)
C(30) 0.099(2) 0.0556(17) 0.0441(14) -0.0150(16) 0.0262(15) -0.0088(12)
C(31) 0.092(2) 0.0455(14) 0.0365(12) -0.0099(14) -0.0061(13) -0.0014(10)
C(32) 0.0592(17) 0.0459(15) 0.0654(18) -0.0132(12) -0.0152(14) 0.0044(13)
C(33) 0.0454(13) 0.0395(12) 0.0512(14) -0.0089(10) 0.0031(10) 0.0040(10)
C(34) 0.0379(10) 0.0298(9) 0.0295(9) -0.0019(8) 0.0039(8) 0.0058(7)
C(35) 0.0382(11) 0.0326(10) 0.0487(12) -0.0045(8) 0.0049(9) 0.0122(9)
C(36) 0.0445(14) 0.0647(18) 0.0658(18) -0.0108(12) -0.0038(12) 0.0211(14)
C(37) 0.0408(16) 0.093(2) 0.115(3) -0.0175(16) -0.0034(18) 0.041(2)
C(38) 0.0527(19) 0.092(2) 0.135(3) -0.0111(18) 0.033(2) 0.042(2)
C(39) 0.070(2) 0.108(3) 0.095(2) -0.012(2) 0.041(2) 0.037(2)
C(40) 0.0551(16) 0.074(2) 0.0583(17) -0.0115(14) 0.0179(13) 0.0173(15)
C(41) 0.151(7) 0.296(13) 0.122(5) -0.030(7) 0.041(5) 0.069(7)

loop_
_atom_type_symbol
_atom_type_description
_atom_type_scat_dispersion_real
_atom_type_scat_dispersion_imag
_atom_type_scat_source
C C 0.003 0.002
;
International Tables for Crystallography
(1992, Vol. C, Tables 4.2.6.8 and 6.1.1.4)
;
H H 0.000 0.000
;
International Tables for Crystallography
(1992, Vol. C, Table 6.1.1.4)
;
Cu Cu 0.320 1.265
;
International Tables for Crystallography
(1992, Vol. C, Tables 4.2.6.8 and 6.1.1.4)
;
N N 0.006 0.003
;
International Tables for Crystallography
(1992, Vol. C, Tables 4.2.6.8 and 6.1.1.4)
;
O O 0.011 0.006
;
International Tables for Crystallography
(1992, Vol. C, Tables 4.2.6.8 and 6.1.1.4)
;
Cl Cl 0.148 0.159
;
International Tables for Crystallography
(1992, Vol. C, Tables 4.2.6.8 and 6.1.1.4)
;

loop_
_geom_angle_atom_site_label_1
_geom_angle_atom_site_label_2
_geom_angle_atom_site_label_3
_geom_angle
_geom_angle_publ_flag
_geom_angle_site_symmetry_1
_geom_angle_site_symmetry_2
_geom_angle_site_symmetry_3
O(1) Cu(1) O(2) 88.61(7) yes . . .
O(1) Cu(1) N(1) 92.97(7) yes . . .
O(1) Cu(1) N(2) 172.89(9) yes . . .
O(2) Cu(1) N(1) 178.39(6) yes . . .
O(2) Cu(1) N(2) 92.15(7) yes . . .
N(1) Cu(1) N(2) 86.33(7) yes . . .
Cl(3) Cl(1) C(41) 57.3(8) yes . . .
Cl(3) Cl(2) Cl(4) 116.7(10) yes . . .
Cl(3) Cl(2) C(41) 55.8(7) yes . . .
Cl(4) Cl(2) C(41) 61.3(10) yes . . .
Cl(1) Cl(3) Cl(2) 107.2(8) yes . . .
Cl(1) Cl(3) C(41) 62.0(7) yes . . .
Cl(2) Cl(3) C(41) 50.4(6) yes . . .
Cl(2) Cl(4) C(41) 68.5(10) yes . . .
Cu(1) O(1) C(1) 127.09(16) yes . . .
Cu(1) O(2) C(21) 127.04(15) yes . . .
Cu(1) N(1) C(7) 124.52(13) yes . . .
Cu(1) N(1) C(14) 111.72(12) yes . . .
C(7) N(1) C(14) 121.03(19) yes . . .
Cu(1) N(2) C(27) 128.06(14) yes . . .
Cu(1) N(2) C(34) 109.98(12) yes . . .
C(27) N(2) C(34) 121.75(15) yes . . .
O(1) C(1) C(2) 116.9(2) yes . . .
O(1) C(1) C(6) 125.0(2) yes . . .
C(2) C(1) C(6) 118.1(2) yes . . .
C(1) C(2) C(3) 121.9(2) yes . . .
C(2) C(3) C(4) 120.1(2) yes . . .
C(3) C(4) C(5) 119.7(2) yes . . .
C(4) C(5) C(6) 122.4(2) yes . . .
C(1) C(6) C(5) 117.7(2) yes . . .
C(1) C(6) C(7) 123.1(2) yes . . .
C(5) C(6) C(7) 119.1(2) yes . . .
N(1) C(7) C(6) 122.0(2) yes . . .
N(1) C(7) C(8) 120.12(18) yes . . .
C(6) C(7) C(8) 117.90(19) yes . . .
C(7) C(8) C(9) 118.03(19) yes . . .
C(7) C(8) C(13) 122.9(2) yes . . .
C(9) C(8) C(13) 119.0(2) yes . . .
C(8) C(9) C(10) 120.8(2) yes . . .
C(9) C(10) C(11) 119.7(3) yes . . .
C(10) C(11) C(12) 119.7(3) yes . . .
C(11) C(12) C(13) 121.2(2) yes . . .
C(8) C(13) C(12) 119.4(2) yes . . .
N(1) C(14) C(15) 115.92(16) yes . . .
N(1) C(14) C(34) 108.37(18) yes . . .
C(15) C(14) C(34) 109.96(17) yes . . .
C(14) C(15) C(16) 119.1(2) yes . . .
C(14) C(15) C(20) 122.5(2) yes . . .
C(16) C(15) C(20) 118.3(2) yes . . .
C(15) C(16) C(17) 120.3(2) yes . . .
C(16) C(17) C(18) 120.9(3) yes . . .
C(17) C(18) C(19) 119.5(3) yes . . .
C(18) C(19) C(20) 119.9(3) yes . . .
C(15) C(20) C(19) 121.0(3) yes . . .
O(2) C(21) C(22) 117.41(19) yes . . .
O(2) C(21) C(26) 124.9(2) yes . . .
C(22) C(21) C(26) 117.64(19) yes . . .
C(21) C(22) C(23) 122.0(2) yes . . .
C(22) C(23) C(24) 120.8(2) yes . . .
C(23) C(24) C(25) 118.6(2) yes . . .
C(24) C(25) C(26) 122.8(2) yes . . .
C(21) C(26) C(25) 118.0(2) yes . . .
C(21) C(26) C(27) 122.75(18) yes . . .
C(25) C(26) C(27) 118.87(19) yes . . .
N(2) C(27) C(26) 121.86(17) yes . . .
N(2) C(27) C(28) 120.27(18) yes . . .
C(26) C(27) C(28) 117.80(17) yes . . .
C(27) C(28) C(29) 119.3(2) yes . . .
C(27) C(28) C(33) 121.1(2) yes . . .
C(29) C(28) C(33) 119.5(2) yes . . .
C(28) C(29) C(30) 119.9(3) yes . . .
C(29) C(30) C(31) 120.9(3) yes . . .
C(30) C(31) C(32) 119.7(2) yes . . .
C(31) C(32) C(33) 121.0(2) yes . . .
C(28) C(33) C(32) 119.0(2) yes . . .
N(2) C(34) C(14) 108.29(16) yes . . .
N(2) C(34) C(35) 108.5(2) yes . . .
C(14) C(34) C(35) 114.83(17) yes . . .
C(34) C(35) C(36) 119.2(2) yes . . .
C(34) C(35) C(40) 123.1(2) yes . . .
C(36) C(35) C(40) 117.6(2) yes . . .
C(35) C(36) C(37) 120.2(3) yes . . .
C(36) C(37) C(38) 121.0(3) yes . . .
C(37) C(38) C(39) 119.4(4) yes . . .
C(38) C(39) C(40) 121.1(4) yes . . .
C(35) C(40) C(39) 120.8(2) yes . . .
Cl(1) C(41) Cl(2) 126.6(8) yes . . .
Cl(1) C(41) Cl(3) 60.7(6) yes . . .
Cl(1) C(41) Cl(4) 149.3(10) yes . . .
Cl(2) C(41) Cl(3) 73.8(9) yes . . .
Cl(2) C(41) Cl(4) 50.3(10) yes . . .
Cl(3) C(41) Cl(4) 123.6(13) yes . . .
C(1) C(2) H(1) 119.0 no . . .
C(3) C(2) H(1) 119.0 no . . .
C(2) C(3) H(2) 119.9 no . . .
C(4) C(3) H(2) 119.9 no . . .
C(3) C(4) H(3) 120.2 no . . .
C(5) C(4) H(3) 120.2 no . . .
C(4) C(5) H(4) 118.8 no . . .
C(6) C(5) H(4) 118.8 no . . .
C(8) C(9) H(5) 119.6 no . . .
C(10) C(9) H(5) 119.6 no . . .
C(9) C(10) H(6) 120.2 no . . .
C(11) C(10) H(6) 120.2 no . . .
C(10) C(11) H(7) 120.1 no . . .
C(12) C(11) H(7) 120.2 no . . .
C(11) C(12) H(8) 119.4 no . . .
C(13) C(12) H(8) 119.4 no . . .
C(8) C(13) H(9) 120.3 no . . .
C(12) C(13) H(9) 120.3 no . . .
N(1) C(14) H(10) 107.4 no . . .
C(15) C(14) H(10) 107.4 no . . .
C(34) C(14) H(10) 107.4 no . . .
C(15) C(16) H(11) 119.8 no . . .
C(17) C(16) H(11) 119.8 no . . .
C(16) C(17) H(12) 119.5 no . . .
C(18) C(17) H(12) 119.5 no . . .
C(17) C(18) H(13) 120.2 no . . .
C(19) C(18) H(13) 120.2 no . . .
C(18) C(19) H(14) 120.0 no . . .
C(20) C(19) H(14) 120.0 no . . .
C(15) C(20) H(15) 119.5 no . . .
C(19) C(20) H(15) 119.5 no . . .
C(21) C(22) H(16) 119.0 no . . .
C(23) C(22) H(16) 119.0 no . . .
C(22) C(23) H(17) 119.6 no . . .
C(24) C(23) H(17) 119.6 no . . .
C(23) C(24) H(18) 120.7 no . . .
C(25) C(24) H(18) 120.7 no . . .
C(24) C(25) H(19) 118.6 no . . .
C(26) C(25) H(19) 118.6 no . . .
C(28) C(29) H(20) 120.1 no . . .
C(30) C(29) H(20) 120.1 no . . .
C(29) C(30) H(21) 119.6 no . . .
C(31) C(30) H(21) 119.6 no . . .
C(30) C(31) H(22) 120.2 no . . .
C(32) C(31) H(22) 120.1 no . . .
C(31) C(32) H(23) 119.5 no . . .
C(33) C(32) H(23) 119.5 no . . .
C(28) C(33) H(24) 120.5 no . . .
C(32) C(33) H(24) 120.5 no . . .
N(2) C(34) H(25) 108.4 no . . .
C(14) C(34) H(25) 108.4 no . . .
C(35) C(34) H(25) 108.3 no . . .
C(35) C(36) H(26) 119.9 no . . .
C(37) C(36) H(26) 119.9 no . . .
C(36) C(37) H(27) 119.5 no . . .
C(38) C(37) H(27) 119.5 no . . .
C(37) C(38) H(28) 120.3 no . . .
C(39) C(38) H(28) 120.3 no . . .
C(38) C(39) H(29) 119.5 no . . .
C(40) C(39) H(29) 119.5 no . . .
C(35) C(40) H(30) 119.6 no . . .
C(39) C(40) H(30) 119.6 no . . .

loop_
_geom_bond_atom_site_label_1
_geom_bond_atom_site_label_2
_geom_bond_distance
_geom_bond_publ_flag
_geom_bond_site_symmetry_1
_geom_bond_site_symmetry_2
Cu(1) O(1) 1.8752(15) yes . .
Cu(1) O(2) 1.8946(17) yes . .
Cu(1) N(1) 1.9677(18) yes . .
Cu(1) N(2) 1.9346(15) yes . .
Cl(1) Cl(3) 1.673(16) yes . .
Cl(1) C(41) 1.694(10) yes . .
Cl(2) Cl(3) 1.875(18) yes . .
Cl(2) Cl(4) 1.24(2) yes . .
Cl(2) C(41) 1.505(12) yes . .
Cl(3) C(41) 1.62(2) yes . .
Cl(4) C(41) 1.419(18) yes . .
O(1) C(1) 1.305(3) yes . .
O(2) C(21) 1.304(2) yes . .
N(1) C(7) 1.307(2) yes . .
N(1) C(14) 1.489(2) yes . .
N(2) C(27) 1.303(2) yes . .
N(2) C(34) 1.472(2) yes . .
C(1) C(2) 1.415(3) yes . .
C(1) C(6) 1.428(3) yes . .
C(2) C(3) 1.369(3) yes . .
C(3) C(4) 1.391(4) yes . .
C(4) C(5) 1.365(3) yes . .
C(5) C(6) 1.417(3) yes . .
C(6) C(7) 1.455(2) yes . .
C(7) C(8) 1.508(3) yes . .
C(8) C(9) 1.391(3) yes . .
C(8) C(13) 1.393(3) yes . .
C(9) C(10) 1.388(4) yes . .
C(10) C(11) 1.380(4) yes . .
C(11) C(12) 1.376(5) yes . .
C(12) C(13) 1.385(4) yes . .
C(14) C(15) 1.510(2) yes . .
C(14) C(34) 1.559(3) yes . .
C(15) C(16) 1.384(3) yes . .
C(15) C(20) 1.387(3) yes . .
C(16) C(17) 1.393(4) yes . .
C(17) C(18) 1.349(5) yes . .
C(18) C(19) 1.395(6) yes . .
C(19) C(20) 1.375(4) yes . .
C(21) C(22) 1.415(3) yes . .
C(21) C(26) 1.425(3) yes . .
C(22) C(23) 1.365(3) yes . .
C(23) C(24) 1.396(3) yes . .
C(24) C(25) 1.365(3) yes . .
C(25) C(26) 1.421(3) yes . .
C(26) C(27) 1.451(3) yes . .
C(27) C(28) 1.498(2) yes . .
C(28) C(29) 1.388(4) yes . .
C(28) C(33) 1.392(3) yes . .
C(29) C(30) 1.387(3) yes . .
C(30) C(31) 1.364(5) yes . .
C(31) C(32) 1.370(5) yes . .
C(32) C(33) 1.397(3) yes . .
C(34) C(35) 1.521(3) yes . .
C(35) C(36) 1.393(3) yes . .
C(35) C(40) 1.379(4) yes . .
C(36) C(37) 1.395(5) yes . .
C(37) C(38) 1.349(7) yes . .
C(38) C(39) 1.357(5) yes . .
C(39) C(40) 1.384(5) yes . .
C(2) H(1) 0.950 no . .
C(3) H(2) 0.950 no . .
C(4) H(3) 0.950 no . .
C(5) H(4) 0.950 no . .
C(9) H(5) 0.950 no . .
C(10) H(6) 0.950 no . .
C(11) H(7) 0.950 no . .
C(12) H(8) 0.950 no . .
C(13) H(9) 0.950 no . .
C(14) H(10) 0.950 no . .
C(16) H(11) 0.950 no . .
C(17) H(12) 0.950 no . .
C(18) H(13) 0.950 no . .
C(19) H(14) 0.950 no . .
C(20) H(15) 0.950 no . .
C(22) H(16) 0.950 no . .
C(23) H(17) 0.950 no . .
C(24) H(18) 0.950 no . .
C(25) H(19) 0.950 no . .
C(29) H(20) 0.950 no . .
C(30) H(21) 0.950 no . .
C(31) H(22) 0.950 no . .
C(32) H(23) 0.950 no . .
C(33) H(24) 0.950 no . .
C(34) H(25) 0.950 no . .
C(36) H(26) 0.950 no . .
C(37) H(27) 0.950 no . .
C(38) H(28) 0.950 no . .
C(39) H(29) 0.950 no . .
C(40) H(30) 0.950 no . .

loop_
_geom_torsion_atom_site_label_1
_geom_torsion_atom_site_label_2
_geom_torsion_atom_site_label_3
_geom_torsion_atom_site_label_4
_geom_torsion
_geom_torsion_publ_flag
_geom_torsion_site_symmetry_1
_geom_torsion_site_symmetry_2
_geom_torsion_site_symmetry_3
_geom_torsion_site_symmetry_4
O(1) Cu(1) O(2) C(21) -172.2(2) ? . . . .
O(2) Cu(1) O(1) C(1) 167.4(2) ? . . . .
O(1) Cu(1) N(1) C(7) 25.4(2) ? . . . .
O(1) Cu(1) N(1) C(14) -173.29(16) ? . . . .
N(1) Cu(1) O(1) C(1) -12.2(2) ? . . . .
O(1) Cu(1) N(2) C(27) -113.1(6) ? . . . .
O(1) Cu(1) N(2) C(34) 61.6(7) ? . . . .
N(2) Cu(1) O(1) C(1) -96.4(7) ? . . . .
O(2) Cu(1) N(1) C(7) -142(2) ? . . . .
O(2) Cu(1) N(1) C(14) 19(3) ? . . . .
N(1) Cu(1) O(2) C(21) -5(3) ? . . . .
O(2) Cu(1) N(2) C(27) -17.2(2) ? . . . .
O(2) Cu(1) N(2) C(34) 157.57(16) ? . . . .
N(2) Cu(1) O(2) C(21) 14.8(2) ? . . . .
N(1) Cu(1) N(2) C(27) 162.3(2) ? . . . .
N(1) Cu(1) N(2) C(34) -22.97(16) ? . . . .
N(2) Cu(1) N(1) C(7) -161.7(2) ? . . . .
N(2) Cu(1) N(1) C(14) -0.37(15) ? . . . .
Cl(3) Cl(1) C(41) Cl(2) -35.3(10) ? . . . .
Cl(3) Cl(1) C(41) Cl(4) -107(2) ? . . . .
C(41) Cl(1) Cl(3) Cl(2) 23.0(6) ? . . . .
Cl(3) Cl(2) Cl(4) C(41) -7.0(11) ? . . . .
Cl(4) Cl(2) Cl(3) Cl(1) -19.2(15) ? . . . .
Cl(4) Cl(2) Cl(3) C(41) 7.4(12) ? . . . .
Cl(3) Cl(2) C(41) Cl(1) 31.7(9) ? . . . .
Cl(3) Cl(2) C(41) Cl(4) 172.5(12) ? . . . .
C(41) Cl(2) Cl(3) Cl(1) -26.6(8) ? . . . .
Cl(4) Cl(2) C(41) Cl(1) -140.8(14) ? . . . .
Cl(4) Cl(2) C(41) Cl(3) -172.5(12) ? . . . .
Cl(1) Cl(3) C(41) Cl(2) 151.1(7) ? . . . .
Cl(1) Cl(3) C(41) Cl(4) 144.1(12) ? . . . .
Cl(2) Cl(3) C(41) Cl(1) -151.1(7) ? . . . .
Cl(2) Cl(3) C(41) Cl(4) -6.9(11) ? . . . .
Cl(2) Cl(4) C(41) Cl(1) 97(2) ? . . . .
Cl(2) Cl(4) C(41) Cl(3) 8.7(14) ? . . . .
Cu(1) O(1) C(1) C(2) -179.8(2) ? . . . .
Cu(1) O(1) C(1) C(6) -1.6(4) ? . . . .
Cu(1) O(2) C(21) C(22) 176.26(18) ? . . . .
Cu(1) O(2) C(21) C(26) -4.1(3) ? . . . .
Cu(1) N(1) C(7) C(6) -24.7(3) ? . . . .
Cu(1) N(1) C(7) C(8) 153.84(16) ? . . . .
Cu(1) N(1) C(14) C(15) 146.19(18) ? . . . .
Cu(1) N(1) C(14) C(34) 22.0(2) ? . . . .
C(7) N(1) C(14) C(15) -51.7(3) ? . . . .
C(7) N(1) C(14) C(34) -175.89(19) ? . . . .
C(14) N(1) C(7) C(6) 175.60(19) ? . . . .
C(14) N(1) C(7) C(8) -5.9(3) ? . . . .
Cu(1) N(2) C(27) C(26) 8.3(3) ? . . . .
Cu(1) N(2) C(27) C(28) -174.72(17) ? . . . .
Cu(1) N(2) C(34) C(14) 40.2(2) ? . . . .
Cu(1) N(2) C(34) C(35) -85.07(17) ? . . . .
C(27) N(2) C(34) C(14) -144.7(2) ? . . . .
C(27) N(2) C(34) C(35) 90.1(2) ? . . . .
C(34) N(2) C(27) C(26) -165.8(2) ? . . . .
C(34) N(2) C(27) C(28) 11.1(3) ? . . . .
O(1) C(1) C(2) C(3) 176.8(2) ? . . . .
O(1) C(1) C(6) C(5) -174.7(2) ? . . . .
O(1) C(1) C(6) C(7) 9.5(4) ? . . . .
C(2) C(1) C(6) C(5) 3.5(3) ? . . . .
C(2) C(1) C(6) C(7) -172.3(2) ? . . . .
C(6) C(1) C(2) C(3) -1.6(4) ? . . . .
C(1) C(2) C(3) C(4) -0.8(4) ? . . . .
C(2) C(3) C(4) C(5) 1.0(4) ? . . . .
C(3) C(4) C(5) C(6) 1.1(4) ? . . . .
C(4) C(5) C(6) C(1) -3.4(3) ? . . . .
C(4) C(5) C(6) C(7) 172.6(2) ? . . . .
C(1) C(6) C(7) N(1) 4.9(3) ? . . . .
C(1) C(6) C(7) C(8) -173.6(2) ? . . . .
C(5) C(6) C(7) N(1) -170.8(2) ? . . . .
C(5) C(6) C(7) C(8) 10.6(3) ? . . . .
N(1) C(7) C(8) C(9) -74.9(2) ? . . . .
N(1) C(7) C(8) C(13) 104.7(2) ? . . . .
C(6) C(7) C(8) C(9) 103.7(2) ? . . . .
C(6) C(7) C(8) C(13) -76.7(2) ? . . . .
C(7) C(8) C(9) C(10) 177.4(2) ? . . . .
C(7) C(8) C(13) C(12) -176.9(2) ? . . . .
C(9) C(8) C(13) C(12) 2.6(3) ? . . . .
C(13) C(8) C(9) C(10) -2.1(3) ? . . . .
C(8) C(9) C(10) C(11) -0.1(3) ? . . . .
C(9) C(10) C(11) C(12) 1.7(4) ? . . . .
C(10) C(11) C(12) C(13) -1.2(4) ? . . . .
C(11) C(12) C(13) C(8) -1.0(3) ? . . . .
N(1) C(14) C(15) C(16) 141.8(2) ? . . . .
N(1) C(14) C(15) C(20) -41.4(3) ? . . . .
N(1) C(14) C(34) N(2) -40.0(2) ? . . . .
N(1) C(14) C(34) C(35) 81.4(2) ? . . . .
C(15) C(14) C(34) N(2) -167.69(18) ? . . . .
C(15) C(14) C(34) C(35) -46.3(2) ? . . . .
C(34) C(14) C(15) C(16) -94.9(2) ? . . . .
C(34) C(14) C(15) C(20) 81.9(2) ? . . . .
C(14) C(15) C(16) C(17) 177.4(2) ? . . . .
C(14) C(15) C(20) C(19) -177.5(2) ? . . . .
C(16) C(15) C(20) C(19) -0.6(4) ? . . . .
C(20) C(15) C(16) C(17) 0.5(4) ? . . . .
C(15) C(16) C(17) C(18) 0.2(3) ? . . . .
C(16) C(17) C(18) C(19) -0.6(5) ? . . . .
C(17) C(18) C(19) C(20) 0.4(5) ? . . . .
C(18) C(19) C(20) C(15) 0.2(4) ? . . . .
O(2) C(21) C(22) C(23) -176.7(2) ? . . . .
O(2) C(21) C(26) C(25) 176.3(2) ? . . . .
O(2) C(21) C(26) C(27) -11.3(4) ? . . . .
C(22) C(21) C(26) C(25) -4.0(3) ? . . . .
C(22) C(21) C(26) C(27) 168.3(2) ? . . . .
C(26) C(21) C(22) C(23) 3.6(4) ? . . . .
C(21) C(22) C(23) C(24) -0.5(4) ? . . . .
C(22) C(23) C(24) C(25) -2.2(4) ? . . . .
C(23) C(24) C(25) C(26) 1.6(4) ? . . . .
C(24) C(25) C(26) C(21) 1.5(4) ? . . . .
C(24) C(25) C(26) C(27) -171.2(2) ? . . . .
C(21) C(26) C(27) N(2) 8.9(3) ? . . . .
C(21) C(26) C(27) C(28) -168.1(2) ? . . . .
C(25) C(26) C(27) N(2) -178.8(2) ? . . . .
C(25) C(26) C(27) C(28) 4.2(3) ? . . . .
N(2) C(27) C(28) C(29) 102.9(2) ? . . . .
N(2) C(27) C(28) C(33) -79.4(3) ? . . . .
C(26) C(27) C(28) C(29) -80.0(3) ? . . . .
C(26) C(27) C(28) C(33) 97.7(2) ? . . . .
C(27) C(28) C(29) C(30) 178.3(2) ? . . . .
C(27) C(28) C(33) C(32) -178.2(2) ? . . . .
C(29) C(28) C(33) C(32) -0.5(3) ? . . . .
C(33) C(28) C(29) C(30) 0.6(4) ? . . . .
C(28) C(29) C(30) C(31) -0.6(4) ? . . . .
C(29) C(30) C(31) C(32) 0.5(4) ? . . . .
C(30) C(31) C(32) C(33) -0.4(4) ? . . . .
C(31) C(32) C(33) C(28) 0.4(4) ? . . . .
N(2) C(34) C(35) C(36) -141.3(2) ? . . . .
N(2) C(34) C(35) C(40) 38.6(3) ? . . . .
C(14) C(34) C(35) C(36) 97.4(2) ? . . . .
C(14) C(34) C(35) C(40) -82.7(3) ? . . . .
C(34) C(35) C(36) C(37) -178.5(2) ? . . . .
C(34) C(35) C(40) C(39) 178.8(3) ? . . . .
C(36) C(35) C(40) C(39) -1.3(4) ? . . . .
C(40) C(35) C(36) C(37) 1.5(4) ? . . . .
C(35) C(36) C(37) C(38) -0.5(5) ? . . . .
C(36) C(37) C(38) C(39) -0.9(6) ? . . . .
C(37) C(38) C(39) C(40) 1.1(7) ? . . . .
C(38) C(39) C(40) C(35) -0.0(6) ? . . . .
